data_7152373
loop_
_publ_author_name
'Duncanson, Philip'
'Cheong, Yuen-Ki'
'Motevalli, Majid'
'Griffiths, D. Vaughan'

_publ_section_title
;
 A novel approach to isoindolo[2,1-a]indol-6-ones.
;
_journal_issue 21
_journal_name_full 'Organic &amp; biomolecular chemistry'
_journal_page_first 4266
_journal_page_last 4279
_journal_paper_doi 10.1039/c2ob25314c
_journal_volume 10
_journal_year 2012
_chemical_formula_moiety 'C19 H18 N1 O5 P1'
_chemical_formula_sum 'C19 H18 N O5 P'
_chemical_formula_weight 371.31
_chemical_name_systematic
;
?
;
_space_group_IT_number 2
_symmetry_cell_setting triclinic
_symmetry_Int_Tables_number 2
_symmetry_space_group_name_Hall '-P 1'
_symmetry_space_group_name_H-M 'P -1'
_atom_sites_solution_hydrogens geom
_atom_sites_solution_primary direct
_atom_sites_solution_secondary difmap
_audit_creation_method SHELXL-97
_cell_angle_alpha 81.6460(10)
_cell_angle_beta 85.9310(10)
_cell_angle_gamma 88.264(2)
_cell_formula_units_Z 2
_cell_length_a 8.5690(2)
_cell_length_b 8.7336(2)
_cell_length_c 11.8798(3)
_cell_measurement_reflns_used 11236
_cell_measurement_temperature 120(2)
_cell_measurement_theta_max 27.48
_cell_measurement_theta_min 2.91
_cell_volume 877.23(4)
_computing_cell_refinement 'DENZO (Otwinowski & Minor, 1997) & COLLECT (Hooft, R.W.W., 1998)'
_computing_data_collection 'COLLECT (Hooft, R.W.W., 1998)'
_computing_data_reduction 'DENZO (Otwinowski & Minor, 1997) & COLLECT (Hooft, R.W.W., 1998)'
_computing_molecular_graphics 'Ortep-3 for Windows (Farrugia, 1997)'
_computing_publication_material 'WinGX publication routines (Farrugia, 1999)'
_computing_structure_refinement 'SHELXL-97 (Sheldrick, 2008)'
_diffrn_ambient_temperature 120(2)
_diffrn_detector_area_resol_mean 9.091
_diffrn_measured_fraction_theta_full 0.986
_diffrn_measured_fraction_theta_max 0.986
_diffrn_measurement_device_type 'Bruker-Nonius Roper CCD camera on \k-goniostat'
_diffrn_measurement_method '\f & \w scans'
_diffrn_radiation_monochromator graphite
_diffrn_radiation_source 'Bruker-Nonius FR591 rotating anode'
_diffrn_radiation_type MoK\a
_diffrn_radiation_wavelength 0.71073
_diffrn_reflns_av_R_equivalents 0.0416
_diffrn_reflns_av_sigmaI/netI 0.0357
_diffrn_reflns_limit_h_max 11
_diffrn_reflns_limit_h_min -11
_diffrn_reflns_limit_k_max 11
_diffrn_reflns_limit_k_min -11
_diffrn_reflns_limit_l_max 15
_diffrn_reflns_limit_l_min -15
_diffrn_reflns_number 20152
_diffrn_reflns_theta_full 27.63
_diffrn_reflns_theta_max 27.63
_diffrn_reflns_theta_min 3.39
_exptl_absorpt_coefficient_mu 0.187
_exptl_absorpt_correction_T_max 0.9688
_exptl_absorpt_correction_T_min 0.9425
_exptl_absorpt_correction_type multi-scan
_exptl_absorpt_process_details 'SADABS 2007/2 (Sheldrick, G.M., 2007)'
_exptl_crystal_colour colourless
_exptl_crystal_density_diffrn 1.406
_exptl_crystal_density_method 'not measured'
_exptl_crystal_description Block
_exptl_crystal_F_000 388
_exptl_crystal_size_max 0.32
_exptl_crystal_size_mid 0.27
_exptl_crystal_size_min 0.17
_refine_diff_density_max 0.452
_refine_diff_density_min -0.410
_refine_diff_density_rms 0.055
_refine_ls_extinction_method none
_refine_ls_goodness_of_fit_ref 1.052
_refine_ls_hydrogen_treatment mixed
_refine_ls_matrix_type full
_refine_ls_number_parameters 237
_refine_ls_number_reflns 4033
_refine_ls_number_restraints 0
_refine_ls_restrained_S_all 1.052
_refine_ls_R_factor_all 0.0498
_refine_ls_R_factor_gt 0.0408
_refine_ls_shift/su_max 0.001
_refine_ls_shift/su_mean 0.000
_refine_ls_structure_factor_coef Fsqd
_refine_ls_weighting_details 'calc w=1/[\s^2^(Fo^2^)+(0.0438P)^2^+0.4893P] where P=(Fo^2^+2Fc^2^)/3'
_refine_ls_weighting_scheme calc
_refine_ls_wR_factor_gt 0.0982
_refine_ls_wR_factor_ref 0.1037
_reflns_number_gt 3408
_reflns_number_total 4033
_reflns_threshold_expression >2\s(I)
_cod_data_source_file c2ob25314c.txt
_cod_data_source_block pd-9-151
_cod_database_code 7152373

loop_
_symmetry_equiv_pos_as_xyz
'x, y, z'
'-x, -y, -z'

loop_
_atom_site_label
_atom_site_type_symbol
_atom_site_fract_x
_atom_site_fract_y
_atom_site_fract_z
_atom_site_U_iso_or_equiv
_atom_site_adp_type
_atom_site_occupancy
_atom_site_symmetry_multiplicity
_atom_site_calc_flag
_atom_site_refinement_flags
C1 C 0.22579(16) 0.90219(17) 0.72039(12) 0.0166(3) Uani 1 1 d .
C2 C 0.21972(17) 1.05074(17) 0.63182(12) 0.0172(3) Uani 1 1 d .
C3 C 0.05278(17) 1.09128(18) 0.62519(12) 0.0180(3) Uani 1 1 d .
C4 C -0.03621(17) 0.97518(18) 0.69056(12) 0.0177(3) Uani 1 1 d .
C5 C -0.19814(18) 0.98259(19) 0.69926(13) 0.0218(3) Uani 1 1 d .
H5 H -0.2580 0.9029 0.7436 0.026 Uiso 1 1 calc R
C6 C -0.26891(19) 1.1121(2) 0.64008(14) 0.0255(4) Uani 1 1 d .
H6 H -0.3799 1.1204 0.6437 0.031 Uiso 1 1 calc R
C7 C -0.18188(19) 1.2304(2) 0.57536(13) 0.0243(3) Uani 1 1 d .
H7 H -0.2343 1.3182 0.5371 0.029 Uiso 1 1 calc R
C8 C -0.01952(19) 1.22100(18) 0.56634(13) 0.0211(3) Uani 1 1 d .
H8 H 0.0404 1.3003 0.5215 0.025 Uiso 1 1 calc R
C9 C 0.04454(18) 0.69825(18) 0.73052(13) 0.0202(3) Uani 1 1 d .
C10 C 0.20418(18) 0.63754(18) 0.70508(12) 0.0196(3) Uani 1 1 d .
C11 C 0.30930(17) 0.75861(17) 0.68936(12) 0.0176(3) Uani 1 1 d .
C12 C 0.46477(18) 0.73543(19) 0.65387(13) 0.0206(3) Uani 1 1 d .
H12 H 0.5366 0.8179 0.6430 0.025 Uiso 1 1 calc R
C13 C 0.5117(2) 0.5875(2) 0.63477(14) 0.0256(4) Uani 1 1 d .
H13 H 0.6175 0.5686 0.6100 0.031 Uiso 1 1 calc R
C14 C 0.4068(2) 0.46555(19) 0.65119(14) 0.0273(4) Uani 1 1 d .
H14 H 0.4425 0.3651 0.6382 0.033 Uiso 1 1 calc R
C15 C 0.2511(2) 0.48943(18) 0.68620(13) 0.0244(3) Uani 1 1 d .
H15 H 0.1791 0.4072 0.6969 0.029 Uiso 1 1 calc R
C16 C 0.1851(2) 1.1308(2) 0.99437(14) 0.0301(4) Uani 1 1 d .
H16A H 0.2881 1.1079 1.0265 0.036 Uiso 1 1 calc R
H16B H 0.1040 1.0759 1.0474 0.036 Uiso 1 1 calc R
C17 C 0.1517(3) 1.3001(2) 0.97942(18) 0.0481(6) Uani 1 1 d .
H17A H 0.2331 1.3534 0.9274 0.072 Uiso 1 1 calc R
H17B H 0.1505 1.3371 1.0535 0.072 Uiso 1 1 calc R
H17C H 0.0496 1.3214 0.9476 0.072 Uiso 1 1 calc R
C18 C 0.3666(3) 0.6854(2) 0.98585(18) 0.0436(5) Uani 1 1 d .
H18A H 0.4743 0.7181 0.9594 0.052 Uiso 1 1 calc R
H18B H 0.3463 0.5888 0.9553 0.052 Uiso 1 1 calc R
C19 C 0.3505(4) 0.6582(3) 1.1122(2) 0.0619(7) Uani 1 1 d .
H19A H 0.3814 0.7510 1.1419 0.093 Uiso 1 1 calc R
H19B H 0.4180 0.5705 1.1405 0.093 Uiso 1 1 calc R
H19C H 0.2414 0.6351 1.1378 0.093 Uiso 1 1 calc R
N1 N 0.06139(14) 0.85503(14) 0.74209(10) 0.0171(3) Uani 1 1 d .
O1 O 0.33297(13) 1.11844(13) 0.58399(9) 0.0227(2) Uani 1 1 d .
O2 O -0.08003(14) 0.63406(14) 0.73537(10) 0.0285(3) Uani 1 1 d .
O3 O 0.46863(13) 0.98075(14) 0.84021(10) 0.0254(3) Uani 1 1 d .
O4 O 0.18530(13) 1.07930(14) 0.88161(9) 0.0244(3) Uani 1 1 d .
O5 O 0.25393(14) 0.80647(14) 0.94506(10) 0.0275(3) Uani 1 1 d .
P1 P 0.30188(4) 0.94725(5) 0.85277(3) 0.01810(12) Uani 1 1 d .

loop_
_atom_site_aniso_label
_atom_site_aniso_U_11
_atom_site_aniso_U_22
_atom_site_aniso_U_33
_atom_site_aniso_U_23
_atom_site_aniso_U_13
_atom_site_aniso_U_12
C1 0.0142(7) 0.0206(7) 0.0152(7) -0.0028(6) -0.0003(5) -0.0042(6)
C2 0.0200(7) 0.0186(7) 0.0140(7) -0.0053(6) -0.0012(5) -0.0030(6)
C3 0.0188(7) 0.0225(7) 0.0138(7) -0.0056(6) -0.0016(5) -0.0019(6)
C4 0.0179(7) 0.0232(7) 0.0132(7) -0.0052(6) -0.0031(5) -0.0015(6)
C5 0.0172(7) 0.0317(8) 0.0172(7) -0.0054(6) -0.0007(6) -0.0037(6)
C6 0.0187(8) 0.0381(9) 0.0210(8) -0.0082(7) -0.0039(6) 0.0024(7)
C7 0.0261(8) 0.0294(8) 0.0186(8) -0.0066(6) -0.0064(6) 0.0058(7)
C8 0.0249(8) 0.0239(8) 0.0151(7) -0.0035(6) -0.0028(6) -0.0011(6)
C9 0.0233(8) 0.0220(8) 0.0152(7) -0.0004(6) -0.0021(6) -0.0067(6)
C10 0.0238(8) 0.0212(7) 0.0138(7) -0.0012(6) -0.0024(6) -0.0033(6)
C11 0.0200(7) 0.0194(7) 0.0137(7) -0.0024(5) -0.0028(5) -0.0015(6)
C12 0.0199(7) 0.0252(8) 0.0173(7) -0.0043(6) -0.0019(6) -0.0022(6)
C13 0.0266(8) 0.0291(9) 0.0216(8) -0.0067(7) -0.0018(6) 0.0056(7)
C14 0.0371(10) 0.0213(8) 0.0245(8) -0.0060(6) -0.0051(7) 0.0049(7)
C15 0.0342(9) 0.0199(8) 0.0196(8) -0.0019(6) -0.0050(7) -0.0048(7)
C16 0.0335(9) 0.0402(10) 0.0194(8) -0.0139(7) 0.0015(7) -0.0060(8)
C17 0.0786(17) 0.0364(11) 0.0308(10) -0.0153(9) 0.0111(10) -0.0108(11)
C18 0.0539(13) 0.0330(10) 0.0428(12) 0.0054(9) -0.0185(10) 0.0009(9)
C19 0.095(2) 0.0546(14) 0.0346(12) 0.0094(11) -0.0260(12) -0.0027(14)
N1 0.0133(6) 0.0216(6) 0.0163(6) -0.0020(5) -0.0011(5) -0.0044(5)
O1 0.0206(6) 0.0246(6) 0.0220(6) -0.0009(4) 0.0013(4) -0.0066(4)
O2 0.0245(6) 0.0304(6) 0.0310(6) -0.0036(5) -0.0007(5) -0.0127(5)
O3 0.0166(5) 0.0376(7) 0.0239(6) -0.0091(5) -0.0020(4) -0.0056(5)
O4 0.0243(6) 0.0323(6) 0.0192(6) -0.0123(5) -0.0033(4) 0.0039(5)
O5 0.0279(6) 0.0334(7) 0.0196(6) 0.0040(5) -0.0047(5) -0.0062(5)
P1 0.0161(2) 0.0238(2) 0.0150(2) -0.00420(15) -0.00162(14) -0.00272(15)

loop_
_atom_type_symbol
_atom_type_description
_atom_type_scat_dispersion_real
_atom_type_scat_dispersion_imag
_atom_type_scat_source
C C 0.0033 0.0016 'International Tables Vol C Tables 4.2.6.8 and 6.1.1.4'
H H 0.0000 0.0000 'International Tables Vol C Tables 4.2.6.8 and 6.1.1.4'
N N 0.0061 0.0033 'International Tables Vol C Tables 4.2.6.8 and 6.1.1.4'
O O 0.0106 0.0060 'International Tables Vol C Tables 4.2.6.8 and 6.1.1.4'
P P 0.1023 0.0942 'International Tables Vol C Tables 4.2.6.8 and 6.1.1.4'

loop_
_geom_angle_atom_site_label_1
_geom_angle_atom_site_label_2
_geom_angle_atom_site_label_3
_geom_angle
N1 C1 C11 103.48(11)
N1 C1 C2 104.49(11)
C11 C1 C2 120.31(12)
N1 C1 P1 109.91(9)
C11 C1 P1 108.24(10)
C2 C1 P1 109.90(10)
O1 C2 C3 129.49(14)
O1 C2 C1 125.20(14)
C3 C2 C1 105.24(12)
C8 C3 C4 120.64(14)
C8 C3 C2 129.86(14)
C4 C3 C2 109.49(13)
C5 C4 C3 122.01(14)
C5 C4 N1 127.11(14)
C3 C4 N1 110.87(13)
C4 C5 C6 116.85(15)
C4 C5 H5 121.6
C6 C5 H5 121.6
C5 C6 C7 122.00(15)
C5 C6 H6 119.0
C7 C6 H6 119.0
C8 C7 C6 120.64(15)
C8 C7 H7 119.7
C6 C7 H7 119.7
C7 C8 C3 117.84(15)
C7 C8 H8 121.1
C3 C8 H8 121.1
O2 C9 N1 124.55(15)
O2 C9 C10 129.29(15)
N1 C9 C10 106.05(13)
C15 C10 C11 121.34(15)
C15 C10 C9 128.85(15)
C11 C10 C9 109.50(14)
C12 C11 C10 121.11(14)
C12 C11 C1 129.94(14)
C10 C11 C1 108.92(13)
C11 C12 C13 117.59(15)
C11 C12 H12 121.2
C13 C12 H12 121.2
C12 C13 C14 121.43(16)
C12 C13 H13 119.3
C14 C13 H13 119.3
C15 C14 C13 120.78(15)
C15 C14 H14 119.6
C13 C14 H14 119.6
C10 C15 C14 117.74(15)
C10 C15 H15 121.1
C14 C15 H15 121.1
O4 C16 C17 107.91(15)
O4 C16 H16A 110.1
C17 C16 H16A 110.1
O4 C16 H16B 110.1
C17 C16 H16B 110.1
H16A C16 H16B 108.4
C16 C17 H17A 109.5
C16 C17 H17B 109.5
H17A C17 H17B 109.5
C16 C17 H17C 109.5
H17A C17 H17C 109.5
H17B C17 H17C 109.5
O5 C18 C19 108.65(19)
O5 C18 H18A 110.0
C19 C18 H18A 110.0
O5 C18 H18B 110.0
C19 C18 H18B 110.0
H18A C18 H18B 108.3
C18 C19 H19A 109.5
C18 C19 H19B 109.5
H19A C19 H19B 109.5
C18 C19 H19C 109.5
H19A C19 H19C 109.5
H19B C19 H19C 109.5
C9 N1 C4 122.98(12)
C9 N1 C1 111.47(12)
C4 N1 C1 108.87(11)
C16 O4 P1 119.04(11)
C18 O5 P1 122.07(12)
O3 P1 O4 117.83(7)
O3 P1 O5 115.31(7)
O4 P1 O5 103.55(7)
O3 P1 C1 112.88(7)
O4 P1 C1 100.80(6)
O5 P1 C1 104.64(7)

loop_
_geom_bond_atom_site_label_1
_geom_bond_atom_site_label_2
_geom_bond_distance
C1 N1 1.4742(18)
C1 C11 1.504(2)
C1 C2 1.549(2)
C1 P1 1.8423(15)
C2 O1 1.2137(18)
C2 C3 1.468(2)
C3 C8 1.395(2)
C3 C4 1.395(2)
C4 C5 1.384(2)
C4 N1 1.4171(19)
C5 C6 1.389(2)
C5 H5 0.9500
C6 C7 1.396(2)
C6 H6 0.9500
C7 C8 1.389(2)
C7 H7 0.9500
C8 H8 0.9500
C9 O2 1.2146(19)
C9 N1 1.409(2)
C9 C10 1.479(2)
C10 C15 1.387(2)
C10 C11 1.393(2)
C11 C12 1.386(2)
C12 C13 1.387(2)
C12 H12 0.9500
C13 C14 1.397(2)
C13 H13 0.9500
C14 C15 1.388(2)
C14 H14 0.9500
C15 H15 0.9500
C16 O4 1.4736(19)
C16 C17 1.484(3)
C16 H16A 0.9900
C16 H16B 0.9900
C17 H17A 0.9800
C17 H17B 0.9800
C17 H17C 0.9800
C18 O5 1.463(2)
C18 C19 1.483(3)
C18 H18A 0.9900
C18 H18B 0.9900
C19 H19A 0.9800
C19 H19B 0.9800
C19 H19C 0.9800
O3 P1 1.4601(11)
O4 P1 1.5626(12)
O5 P1 1.5676(12)

loop_
_geom_torsion_atom_site_label_1
_geom_torsion_atom_site_label_2
_geom_torsion_atom_site_label_3
_geom_torsion_atom_site_label_4
_geom_torsion
N1 C1 C2 O1 -173.22(14)
C11 C1 C2 O1 -57.8(2)
P1 C1 C2 O1 68.91(17)
N1 C1 C2 C3 9.53(14)
C11 C1 C2 C3 124.99(14)
P1 C1 C2 C3 -108.35(11)
O1 C2 C3 C8 -3.1(3)
C1 C2 C3 C8 174.01(15)
O1 C2 C3 C4 176.99(15)
C1 C2 C3 C4 -5.91(16)
C8 C3 C4 C5 0.5(2)
C2 C3 C4 C5 -179.58(13)
C8 C3 C4 N1 179.80(13)
C2 C3 C4 N1 -0.27(17)
C3 C4 C5 C6 -0.3(2)
N1 C4 C5 C6 -179.51(14)
C4 C5 C6 C7 -0.5(2)
C5 C6 C7 C8 1.2(2)
C6 C7 C8 C3 -0.9(2)
C4 C3 C8 C7 0.2(2)
C2 C3 C8 C7 -179.76(14)
O2 C9 C10 C15 -3.6(3)
N1 C9 C10 C15 -179.99(15)
O2 C9 C10 C11 169.84(15)
N1 C9 C10 C11 -6.51(16)
C15 C10 C11 C12 0.2(2)
C9 C10 C11 C12 -173.85(13)
C15 C10 C11 C1 -177.97(14)
C9 C10 C11 C1 7.98(16)
N1 C1 C11 C12 175.84(15)
C2 C1 C11 C12 59.9(2)
P1 C1 C11 C12 -67.56(18)
N1 C1 C11 C10 -6.20(15)
C2 C1 C11 C10 -122.18(14)
P1 C1 C11 C10 110.40(12)
C10 C11 C12 C13 -0.1(2)
C1 C11 C12 C13 177.66(15)
C11 C12 C13 C14 -0.4(2)
C12 C13 C14 C15 0.7(3)
C11 C10 C15 C14 0.1(2)
C9 C10 C15 C14 172.91(15)
C13 C14 C15 C10 -0.5(2)
O2 C9 N1 C4 -42.1(2)
C10 C9 N1 C4 134.46(14)
O2 C9 N1 C1 -174.14(14)
C10 C9 N1 C1 2.42(16)
C5 C4 N1 C9 53.0(2)
C3 C4 N1 C9 -126.30(15)
C5 C4 N1 C1 -173.96(14)
C3 C4 N1 C1 6.78(16)
C11 C1 N1 C9 2.13(15)
C2 C1 N1 C9 128.85(12)
P1 C1 N1 C9 -113.29(11)
C11 C1 N1 C4 -136.68(12)
C2 C1 N1 C4 -9.97(14)
P1 C1 N1 C4 107.90(11)
C17 C16 O4 P1 144.84(14)
C19 C18 O5 P1 131.97(17)
C16 O4 P1 O3 -68.15(13)
C16 O4 P1 O5 60.50(12)
C16 O4 P1 C1 168.60(11)
C18 O5 P1 O3 -20.98(16)
C18 O5 P1 O4 -151.16(14)
C18 O5 P1 C1 103.63(14)
N1 C1 P1 O3 174.55(9)
C11 C1 P1 O3 62.19(12)
C2 C1 P1 O3 -70.99(12)
N1 C1 P1 O4 -58.83(11)
C11 C1 P1 O4 -171.19(10)
C2 C1 P1 O4 55.62(11)
N1 C1 P1 O5 48.41(11)
C11 C1 P1 O5 -63.95(11)
C2 C1 P1 O5 162.86(10)
